data_4067442
loop_
_publ_author_name
'Alvarez, M. Angeles'
'Garc\'ia, M. Esther'
'Mart\'inez, M. Eugenia'
'Ruiz, Miguel A.'

_publ_section_title
;
 Heterometallic Derivatives of the Unsaturated Methyl-Bridged Complex
 [Mo2(\h5-C5H5)2(\m-CH3)(\m-PCy2)(CO)2]. Photochemical Generation of
 Methylidyne-Bridged Clusters
;
_journal_issue 4
_journal_name_full Organometallics
_journal_page_first 904
_journal_paper_doi 10.1021/om900961u
_journal_volume 29
_journal_year 2010
_chemical_compound_source 'synthesis as described'
_chemical_formula_moiety 'C30 H33 Mo2 O7 P1 W1'
_chemical_formula_sum 'C30 H33 Mo2 O7 P W'
_chemical_formula_weight 912.26
_chemical_name_systematic
;
 ?
;
_space_group_IT_number 14
_symmetry_cell_setting monoclinic
_symmetry_Int_Tables_number 14
_symmetry_space_group_name_Hall '-P 2ybc'
_symmetry_space_group_name_H-M 'P 1 21/c 1'
_atom_sites_solution_hydrogens geom
_atom_sites_solution_primary direct
_atom_sites_solution_secondary difmap
_audit_conform_dict_location ftp://ftp.iucr.org/pub/cif_core.dic
_audit_conform_dict_name cif_core.dic
_audit_conform_dict_version 2.3
_audit_creation_method 'WinGX routine CIF_UPDATE'
_cell_angle_alpha 90
_cell_angle_beta 95.8620(10)
_cell_angle_gamma 90
_cell_formula_units_Z 4
_cell_length_a 10.0848(3)
_cell_length_b 15.5653(3)
_cell_length_c 19.2321(6)
_cell_measurement_reflns_used 5233
_cell_measurement_temperature 100(2)
_cell_measurement_theta_max 25.350
_cell_measurement_theta_min 1.018
_cell_measurement_wavelength 0.71073
_cell_volume 3003.13(14)
_computing_cell_refinement 'HKL Scalepack (Otwinowski & Minor, 1997)'
_computing_data_collection 'Collect (Bruker AXS BV, 1997-2004)'
_computing_data_reduction
;
 HKL Denzo and Scalepack (Otwinowski & Minor, 1997) 
;
_computing_molecular_graphics 'Ortep-3 for Windows (Farrugia, 1997)'
_computing_publication_material 'WinGX publication routines (Farrugia, 1999)'
_computing_structure_refinement 'SHELXL-97 (Sheldrick, 1997)'
_computing_structure_solution 'SHELXS-97 (Sheldrick, 1997)'
_diffrn_ambient_temperature 100(2)
_diffrn_measured_fraction_theta_full 0.971
_diffrn_measured_fraction_theta_max 0.971
_diffrn_measurement_device '90 mm CCD camera on \k-goniostat'
_diffrn_measurement_device_type KappaCCD
_diffrn_measurement_method CCD
_diffrn_radiation_monochromator 'horizontally mounted graphite crystal'
_diffrn_radiation_probe x-ray
_diffrn_radiation_source 'fine-focus sealed tube'
_diffrn_radiation_type MoK\a
_diffrn_radiation_wavelength 0.71073
_diffrn_reflns_av_R_equivalents 0.0575
_diffrn_reflns_av_unetI/netI 0.0405
_diffrn_reflns_limit_h_max 11
_diffrn_reflns_limit_h_min -11
_diffrn_reflns_limit_k_max 18
_diffrn_reflns_limit_k_min 0
_diffrn_reflns_limit_l_max 23
_diffrn_reflns_limit_l_min 0
_diffrn_reflns_number 27503
_diffrn_reflns_theta_full 25.24
_diffrn_reflns_theta_max 25.24
_diffrn_reflns_theta_min 2.13
_exptl_absorpt_coefficient_mu 4.742
_exptl_absorpt_correction_T_max 1.184
_exptl_absorpt_correction_T_min 0.814
_exptl_absorpt_correction_type multi-scan
_exptl_absorpt_process_details
;
 R.H. Blessing, Acta Cryst. (1995), A51, 33-38
;
_exptl_crystal_colour red
_exptl_crystal_density_diffrn 2.018
_exptl_crystal_density_method 'not measured'
_exptl_crystal_description plate
_exptl_crystal_F_000 1768
_exptl_crystal_size_max 0.15
_exptl_crystal_size_mid 0.1
_exptl_crystal_size_min 0.07
_refine_diff_density_max 2.792
_refine_diff_density_min -2.674
_refine_diff_density_rms 0.606
_refine_ls_extinction_method none
_refine_ls_goodness_of_fit_ref 1.217
_refine_ls_hydrogen_treatment mixed
_refine_ls_matrix_type full
_refine_ls_number_parameters 374
_refine_ls_number_reflns 5267
_refine_ls_number_restraints 0
_refine_ls_restrained_S_all 1.217
_refine_ls_R_factor_all 0.0666
_refine_ls_R_factor_gt 0.0522
_refine_ls_shift/su_max 0.001
_refine_ls_shift/su_mean 0
_refine_ls_structure_factor_coef Fsqd
_refine_ls_weighting_details 'calc w=1/[\s^2^(Fo^2^)+(0.0741P)^2^+46.0162P] where P=(Fo^2^+2Fc^2^)/3'
_refine_ls_weighting_scheme calc
_refine_ls_wR_factor_gt 0.1416
_refine_ls_wR_factor_ref 0.1637
_reflns_number_gt 4371
_reflns_number_total 5267
_reflns_threshold_expression >2sigma(I)
_cod_data_source_file om900961u_si_001.cif
_cod_data_source_block compound3b
_cod_original_sg_symbol_H-M 'P 21/c'
_cod_database_code 4067442

loop_
_symmetry_equiv_pos_as_xyz
'x, y, z'
'-x, y+1/2, -z+1/2'
'-x, -y, -z'
'x, -y-1/2, z-1/2'

loop_
_atom_site_label
_atom_site_type_symbol
_atom_site_fract_x
_atom_site_fract_y
_atom_site_fract_z
_atom_site_U_iso_or_equiv
_atom_site_adp_type
_atom_site_occupancy
_atom_site_symmetry_multiplicity
_atom_site_calc_flag
_atom_site_refinement_flags
Mo1 Mo 0.69434(9) 0.92990(6) 0.79929(5) 0.0172(2) Uani 1 1 d .
Mo2 Mo 0.47661(9) 0.91586(6) 0.68641(5) 0.0180(2) Uani 1 1 d .
W1 W 0.40164(4) 0.93913(3) 0.83687(2) 0.01931(17) Uani 1 1 d .
P1 P 0.7130(3) 0.92756(17) 0.67539(15) 0.0182(6) Uani 1 1 d .
O1 O 0.7242(9) 0.7297(5) 0.8016(4) 0.033(2) Uani 1 1 d .
O2 O 0.5024(9) 0.7164(6) 0.6885(4) 0.0315(19) Uani 1 1 d .
O3 O 0.2279(8) 0.7946(5) 0.7522(4) 0.0315(19) Uani 1 1 d .
O4 O 0.5046(10) 1.0841(6) 0.9467(5) 0.037(2) Uani 1 1 d .
O5 O 0.1969(9) 0.9000(6) 0.9473(4) 0.035(2) Uani 1 1 d .
O6 O 0.5546(8) 0.7867(5) 0.9227(4) 0.0297(19) Uani 1 1 d .
O7 O 0.1919(9) 1.0773(5) 0.7708(5) 0.033(2) Uani 1 1 d .
C1 C 0.7052(11) 0.8031(8) 0.7958(6) 0.026(2) Uani 1 1 d .
C2 C 0.5010(11) 0.7892(8) 0.6916(5) 0.022(2) Uani 1 1 d .
C3 C 0.3008(11) 0.8477(8) 0.7765(6) 0.024(2) Uani 1 1 d .
C4 C 0.4737(12) 1.0320(8) 0.9058(6) 0.028(3) Uani 1 1 d .
C5 C 0.2704(12) 0.9155(8) 0.9074(6) 0.027(3) Uani 1 1 d .
C6 C 0.5123(11) 0.8427(8) 0.8887(6) 0.025(2) Uani 1 1 d .
C7 C 0.2685(12) 1.0304(7) 0.7944(6) 0.028(3) Uani 1 1 d .
C8 C 0.5363(11) 1.0060(7) 0.7620(6) 0.021(2) Uani 1 1 d .
C9 C 0.7794(11) 1.0456(7) 0.8687(6) 0.021(2) Uani 1 1 d .
H9 H 0.7299 1.0954 0.8726 0.026 Uiso 1 1 calc R
C10 C 0.8671(11) 1.0280(7) 0.8175(6) 0.025(2) Uani 1 1 d .
H10 H 0.8858 1.0648 0.7816 0.03 Uiso 1 1 calc R
C11 C 0.9216(11) 0.9452(8) 0.8301(6) 0.027(3) Uani 1 1 d .
H11 H 0.9813 0.9172 0.804 0.032 Uiso 1 1 calc R
C12 C 0.8680(12) 0.9129(8) 0.8900(6) 0.029(3) Uani 1 1 d .
H12 H 0.8877 0.8599 0.9109 0.035 Uiso 1 1 calc R
C13 C 0.7814(11) 0.9733(8) 0.9123(6) 0.028(3) Uani 1 1 d .
H13 H 0.7322 0.9671 0.9503 0.034 Uiso 1 1 calc R
C14 C 0.4142(11) 0.8990(8) 0.5692(6) 0.029(3) Uani 1 1 d .
H14 H 0.4608 0.8605 0.5437 0.034 Uiso 1 1 calc R
C15 C 0.4425(11) 0.9872(7) 0.5796(6) 0.026(2) Uani 1 1 d .
H15 H 0.5112 1.0169 0.5615 0.031 Uiso 1 1 calc R
C16 C 0.3494(12) 1.0240(8) 0.6222(6) 0.030(3) Uani 1 1 d .
H16 H 0.3469 1.0808 0.6371 0.036 Uiso 1 1 calc R
C17 C 0.2623(12) 0.9578(7) 0.6374(6) 0.025(2) Uani 1 1 d .
H17 H 0.1911 0.964 0.6641 0.03 Uiso 1 1 calc R
C18 C 0.2990(11) 0.8797(8) 0.6058(6) 0.026(2) Uani 1 1 d .
H18 H 0.2571 0.8266 0.6082 0.031 Uiso 1 1 calc R
C19 C 0.7908(11) 0.8322(7) 0.6350(6) 0.022(2) Uani 1 1 d .
H19 H 0.735 0.783 0.6449 0.026 Uiso 1 1 calc R
C20 C 0.7831(11) 0.8371(7) 0.5548(6) 0.025(2) Uani 1 1 d .
H20A H 0.6916 0.8474 0.5358 0.03 Uiso 1 1 calc R
H20B H 0.8369 0.8848 0.5413 0.03 Uiso 1 1 calc R
C21 C 0.8330(11) 0.7534(8) 0.5245(6) 0.027(3) Uani 1 1 d .
H21A H 0.7735 0.7068 0.5338 0.033 Uiso 1 1 calc R
H21B H 0.8319 0.7591 0.4742 0.033 Uiso 1 1 calc R
C22 C 0.9738(12) 0.7320(8) 0.5559(6) 0.028(3) Uani 1 1 d .
H22A H 1.0012 0.6777 0.5372 0.033 Uiso 1 1 calc R
H22B H 1.0347 0.7761 0.5431 0.033 Uiso 1 1 calc R
C23 C 0.9806(11) 0.7261(7) 0.6346(6) 0.024(2) Uani 1 1 d .
H23A H 1.0718 0.715 0.6534 0.029 Uiso 1 1 calc R
H23B H 0.9263 0.6783 0.6472 0.029 Uiso 1 1 calc R
C24 C 0.9319(10) 0.8087(6) 0.6670(5) 0.019(2) Uani 1 1 d .
H24A H 0.9924 0.8553 0.6592 0.023 Uiso 1 1 calc R
H24B H 0.9318 0.801 0.717 0.023 Uiso 1 1 calc R
C25 C 0.7719(11) 1.0230(7) 0.6267(6) 0.021(2) Uani 1 1 d .
H25 H 0.7406 1.0143 0.5773 0.025 Uiso 1 1 calc R
C26 C 0.9253(11) 1.0285(7) 0.6314(6) 0.024(2) Uani 1 1 d .
H26A H 0.9601 0.9759 0.6132 0.029 Uiso 1 1 calc R
H26B H 0.9608 1.0339 0.68 0.029 Uiso 1 1 calc R
C27 C 0.9721(11) 1.1057(8) 0.5897(7) 0.029(3) Uani 1 1 d .
H27A H 1.0685 1.1099 0.5969 0.034 Uiso 1 1 calc R
H27B H 0.9466 1.0969 0.5402 0.034 Uiso 1 1 calc R
C28 C 0.9103(11) 1.1887(7) 0.6131(6) 0.023(2) Uani 1 1 d .
H28A H 0.9403 1.1996 0.6618 0.027 Uiso 1 1 calc R
H28B H 0.9383 1.2364 0.5856 0.027 Uiso 1 1 calc R
C29 C 0.7606(11) 1.1811(6) 0.6038(6) 0.021(2) Uani 1 1 d .
H29A H 0.7313 1.1703 0.555 0.025 Uiso 1 1 calc R
H29B H 0.7215 1.235 0.6169 0.025 Uiso 1 1 calc R
C30 C 0.7121(11) 1.1087(7) 0.6483(6) 0.023(2) Uani 1 1 d .
H30A H 0.6155 1.1056 0.6417 0.028 Uiso 1 1 calc R
H30B H 0.739 1.1198 0.6973 0.028 Uiso 1 1 calc R
H8 H 0.532(13) 1.071(8) 0.757(7) 0.03(4) Uiso 1 1 d .

loop_
_atom_site_aniso_label
_atom_site_aniso_U_11
_atom_site_aniso_U_22
_atom_site_aniso_U_33
_atom_site_aniso_U_23
_atom_site_aniso_U_13
_atom_site_aniso_U_12
Mo1 0.0163(5) 0.0160(5) 0.0199(5) -0.0008(3) 0.0043(4) -0.0005(3)
Mo2 0.0152(5) 0.0189(5) 0.0205(5) -0.0003(3) 0.0046(4) -0.0003(3)
W1 0.0180(3) 0.0189(3) 0.0219(3) -0.00058(16) 0.00646(18) 0.00005(16)
P1 0.0175(14) 0.0171(13) 0.0205(14) 0.0004(10) 0.0041(11) 0.0005(10)
O1 0.043(5) 0.021(5) 0.037(5) 0.001(4) 0.007(4) 0.007(4)
O2 0.040(5) 0.031(5) 0.026(4) -0.003(3) 0.010(4) -0.010(4)
O3 0.031(5) 0.029(5) 0.034(5) 0.000(4) 0.002(4) -0.011(4)
O4 0.046(6) 0.032(5) 0.034(5) -0.015(4) 0.007(4) -0.006(4)
O5 0.032(5) 0.044(5) 0.033(5) -0.003(4) 0.017(4) -0.002(4)
O6 0.026(5) 0.034(5) 0.030(4) 0.012(4) 0.005(3) 0.007(4)
O7 0.031(5) 0.021(4) 0.047(5) 0.006(4) 0.010(4) 0.009(4)
C1 0.019(6) 0.033(7) 0.027(6) 0.001(5) 0.002(5) -0.001(5)
C2 0.019(6) 0.031(7) 0.018(5) -0.003(4) 0.006(4) -0.003(5)
C3 0.023(6) 0.030(6) 0.020(6) 0.006(5) 0.008(5) 0.016(5)
C4 0.026(6) 0.036(7) 0.024(6) 0.012(5) 0.014(5) 0.006(5)
C5 0.024(6) 0.027(6) 0.031(6) 0.001(5) 0.001(5) 0.004(5)
C6 0.017(6) 0.030(6) 0.030(6) -0.006(5) 0.005(5) -0.002(5)
C7 0.036(7) 0.019(6) 0.030(6) -0.001(5) 0.014(5) -0.005(5)
C8 0.022(6) 0.016(5) 0.025(6) -0.001(4) 0.011(4) -0.004(4)
C9 0.013(5) 0.018(5) 0.033(6) -0.005(4) -0.003(4) -0.004(4)
C10 0.026(6) 0.021(6) 0.029(6) -0.006(5) 0.005(5) -0.014(5)
C11 0.008(5) 0.041(7) 0.031(6) -0.005(5) -0.001(4) -0.005(4)
C12 0.028(7) 0.034(7) 0.024(6) 0.001(5) -0.008(5) -0.005(5)
C13 0.020(6) 0.033(7) 0.032(6) -0.009(5) 0.005(5) -0.008(5)
C14 0.021(6) 0.043(7) 0.022(6) -0.002(5) 0.006(5) 0.008(5)
C15 0.022(6) 0.030(6) 0.024(6) 0.005(5) -0.002(5) -0.007(5)
C16 0.029(7) 0.028(6) 0.031(7) 0.008(5) -0.002(5) 0.008(5)
C17 0.023(6) 0.025(6) 0.027(6) 0.001(5) 0.000(5) -0.004(5)
C18 0.015(6) 0.032(6) 0.030(6) 0.002(5) -0.006(5) -0.003(4)
C19 0.020(6) 0.017(5) 0.029(6) 0.002(4) 0.011(5) -0.003(4)
C20 0.019(6) 0.022(6) 0.034(7) 0.009(5) 0.000(5) -0.005(4)
C21 0.024(6) 0.035(7) 0.024(6) -0.010(5) 0.011(5) 0.000(5)
C22 0.026(6) 0.029(6) 0.030(6) -0.007(5) 0.012(5) 0.001(5)
C23 0.019(6) 0.012(5) 0.040(7) -0.003(5) 0.004(5) 0.005(4)
C24 0.025(6) 0.012(5) 0.022(5) -0.004(4) 0.010(4) 0.002(4)
C25 0.021(6) 0.022(6) 0.020(5) 0.001(4) 0.007(4) 0.004(4)
C26 0.020(6) 0.028(6) 0.027(6) 0.000(5) 0.009(5) 0.003(5)
C27 0.018(6) 0.029(6) 0.042(7) 0.003(5) 0.016(5) -0.001(5)
C28 0.028(6) 0.014(5) 0.028(6) 0.000(4) 0.007(5) -0.005(4)
C29 0.027(6) 0.009(5) 0.029(6) 0.002(4) 0.011(5) 0.007(4)
C30 0.024(6) 0.021(6) 0.025(6) -0.004(4) 0.006(5) -0.005(4)

loop_
_atom_type_symbol
_atom_type_description
_atom_type_scat_dispersion_real
_atom_type_scat_dispersion_imag
_atom_type_scat_source
C C 0.0033 0.0016 'International Tables Vol C Tables 4.2.6.8 and 6.1.1.4'
H H 0 0 'International Tables Vol C Tables 4.2.6.8 and 6.1.1.4'
Mo Mo -1.6832 0.6857 'International Tables Vol C Tables 4.2.6.8 and 6.1.1.4'
O O 0.0106 0.006 'International Tables Vol C Tables 4.2.6.8 and 6.1.1.4'
P P 0.1023 0.0942 'International Tables Vol C Tables 4.2.6.8 and 6.1.1.4'
W W -0.849 6.8722 'International Tables Vol C Tables 4.2.6.8 and 6.1.1.4'

loop_
_geom_angle_atom_site_label_1
_geom_angle_atom_site_label_2
_geom_angle_atom_site_label_3
_geom_angle
C1 Mo1 C8 127.4(4)
C1 Mo1 C10 128.3(4)
C8 Mo1 C10 102.5(4)
C1 Mo1 C11 93.1(4)
C8 Mo1 C11 137.8(4)
C10 Mo1 C11 35.5(4)
C1 Mo1 C9 140.0(4)
C8 Mo1 C9 88.9(4)
C10 Mo1 C9 35.3(4)
C11 Mo1 C9 58.9(4)
C1 Mo1 C12 82.8(5)
C8 Mo1 C12 144.5(4)
C10 Mo1 C12 58.1(4)
C11 Mo1 C12 35.2(4)
C9 Mo1 C12 57.7(4)
C1 Mo1 C13 107.5(4)
C8 Mo1 C13 111.0(4)
C10 Mo1 C13 57.9(4)
C11 Mo1 C13 58.0(4)
C9 Mo1 C13 34.6(4)
C12 Mo1 C13 34.1(4)
C1 Mo1 P1 86.6(3)
C8 Mo1 P1 78.5(3)
C10 Mo1 P1 91.5(3)
C11 Mo1 P1 94.5(3)
C9 Mo1 P1 120.8(3)
C12 Mo1 P1 127.1(3)
C13 Mo1 P1 148.9(3)
C1 Mo1 Mo2 86.6(3)
C8 Mo1 Mo2 44.7(3)
C10 Mo1 Mo2 130.9(3)
C11 Mo1 Mo2 147.3(3)
C9 Mo1 Mo2 132.8(3)
C12 Mo1 Mo2 169.3(3)
C13 Mo1 Mo2 152.0(3)
P1 Mo1 Mo2 52.80(7)
C1 Mo1 W1 96.4(3)
C8 Mo1 W1 48.3(3)
C10 Mo1 W1 130.6(3)
C11 Mo1 W1 150.6(3)
C9 Mo1 W1 97.6(3)
C12 Mo1 W1 118.9(3)
C13 Mo1 W1 92.6(3)
P1 Mo1 W1 113.70(8)
Mo2 Mo1 W1 61.28(3)
C2 Mo2 C8 127.8(4)
C2 Mo2 C14 87.4(4)
C8 Mo2 C14 143.2(4)
C2 Mo2 C18 82.8(4)
C8 Mo2 C18 141.8(4)
C14 Mo2 C18 36.7(4)
C2 Mo2 C15 121.6(4)
C8 Mo2 C15 107.6(4)
C14 Mo2 C15 35.6(4)
C18 Mo2 C15 59.4(4)
C2 Mo2 C17 113.4(4)
C8 Mo2 C17 106.4(4)
C14 Mo2 C17 59.4(4)
C18 Mo2 C17 35.5(4)
C15 Mo2 C17 57.9(4)
C2 Mo2 C16 141.6(4)
C8 Mo2 C16 89.3(4)
C14 Mo2 C16 59.5(4)
C18 Mo2 C16 59.1(4)
C15 Mo2 C16 35.2(4)
C17 Mo2 C16 34.4(4)
C2 Mo2 P1 87.8(3)
C8 Mo2 P1 78.0(3)
C14 Mo2 P1 95.5(3)
C18 Mo2 P1 131.4(3)
C15 Mo2 P1 86.9(3)
C17 Mo2 P1 144.5(3)
C16 Mo2 P1 112.6(3)
C2 Mo2 Mo1 87.6(3)
C8 Mo2 Mo1 44.5(3)
C14 Mo2 Mo1 147.7(3)
C18 Mo2 Mo1 169.3(3)
C15 Mo2 Mo1 130.5(3)
C17 Mo2 Mo1 149.4(3)
C16 Mo2 Mo1 130.8(3)
P1 Mo2 Mo1 52.42(7)
C2 Mo2 W1 96.3(3)
C8 Mo2 W1 48.9(3)
C14 Mo2 W1 150.1(3)
C18 Mo2 W1 114.2(3)
C15 Mo2 W1 137.9(3)
C17 Mo2 W1 92.3(3)
C16 Mo2 W1 103.4(3)
P1 Mo2 W1 114.26(7)
Mo1 Mo2 W1 62.22(3)
C5 W1 C3 86.1(5)
C5 W1 C4 84.7(5)
C3 W1 C4 170.2(4)
C5 W1 C7 87.0(5)
C3 W1 C7 89.3(4)
C4 W1 C7 86.8(5)
C5 W1 C6 84.4(4)
C3 W1 C6 88.9(4)
C4 W1 C6 93.6(5)
C7 W1 C6 171.3(4)
C5 W1 C8 163.9(4)
C3 W1 C8 104.4(4)
C4 W1 C8 83.9(4)
C7 W1 C8 81.0(4)
C6 W1 C8 107.7(4)
C5 W1 Mo2 147.9(3)
C3 W1 Mo2 62.7(3)
C4 W1 Mo2 125.9(3)
C7 W1 Mo2 85.5(3)
C6 W1 Mo2 101.2(3)
C8 W1 Mo2 42.0(3)
C5 W1 Mo1 148.0(3)
C3 W1 Mo1 105.4(3)
C4 W1 Mo1 84.3(3)
C7 W1 Mo1 122.2(3)
C6 W1 Mo1 66.4(3)
C8 W1 Mo1 41.3(3)
Mo2 W1 Mo1 56.49(3)
C19 P1 C25 104.5(5)
C19 P1 Mo1 119.9(4)
C25 P1 Mo1 122.7(4)
C19 P1 Mo2 115.6(4)
C25 P1 Mo2 117.8(3)
Mo1 P1 Mo2 74.78(9)
O1 C1 Mo1 170.7(10)
O2 C2 Mo2 171.8(10)
O3 C3 W1 167.2(9)
O4 C4 W1 174.6(10)
O5 C5 W1 178.4(10)
O6 C6 W1 168.5(10)
O7 C7 W1 176.9(10)
Mo1 C8 Mo2 90.8(4)
Mo1 C8 W1 90.4(4)
Mo2 C8 W1 89.1(4)
Mo1 C8 H8 129(8)
Mo2 C8 H8 127(7)
W1 C8 H8 119(8)
C13 C9 C10 106.8(10)
C13 C9 Mo1 73.0(6)
C10 C9 Mo1 71.1(6)
C13 C9 H9 126.6
C10 C9 H9 126.6
Mo1 C9 H9 121.2
C11 C10 C9 108.4(10)
C11 C10 Mo1 72.4(6)
C9 C10 Mo1 73.6(6)
C11 C10 H10 125.8
C9 C10 H10 125.8
Mo1 C10 H10 120
C10 C11 C12 106.9(11)
C10 C11 Mo1 72.1(6)
C12 C11 Mo1 73.9(7)
C10 C11 H11 126.6
C12 C11 H11 126.6
Mo1 C11 H11 119.4
C13 C12 C11 108.5(11)
C13 C12 Mo1 73.0(7)
C11 C12 Mo1 71.0(6)
C13 C12 H12 125.8
C11 C12 H12 125.8
Mo1 C12 H12 122
C12 C13 C9 109.4(11)
C12 C13 Mo1 72.9(7)
C9 C13 Mo1 72.4(6)
C12 C13 H13 125.3
C9 C13 H13 125.3
Mo1 C13 H13 121.1
C15 C14 C18 107.0(10)
C15 C14 Mo2 73.6(7)
C18 C14 Mo2 72.5(6)
C15 C14 H14 126.5
C18 C14 H14 126.5
Mo2 C14 H14 119.3
C14 C15 C16 109.7(10)
C14 C15 Mo2 70.8(6)
C16 C15 Mo2 74.4(6)
C14 C15 H15 125.2
C16 C15 H15 125.2
Mo2 C15 H15 121.2
C17 C16 C15 106.7(11)
C17 C16 Mo2 71.9(7)
C15 C16 Mo2 70.3(6)
C17 C16 H16 126.7
C15 C16 H16 126.7
Mo2 C16 H16 122.8
C16 C17 C18 110.1(11)
C16 C17 Mo2 73.7(7)
C18 C17 Mo2 70.6(6)
C16 C17 H17 125
C18 C17 H17 125
Mo2 C17 H17 122.4
C17 C18 C14 106.6(10)
C17 C18 Mo2 74.0(6)
C14 C18 Mo2 70.8(6)
C17 C18 H18 126.7
C14 C18 H18 126.7
Mo2 C18 H18 120.4
C24 C19 C20 111.3(8)
C24 C19 P1 115.4(7)
C20 C19 P1 113.2(7)
C24 C19 H19 105.3
C20 C19 H19 105.3
P1 C19 H19 105.3
C21 C20 C19 110.8(9)
C21 C20 H20A 109.5
C19 C20 H20A 109.5
C21 C20 H20B 109.5
C19 C20 H20B 109.5
H20A C20 H20B 108.1
C22 C21 C20 111.3(10)
C22 C21 H21A 109.4
C20 C21 H21A 109.4
C22 C21 H21B 109.4
C20 C21 H21B 109.4
H21A C21 H21B 108
C23 C22 C21 110.9(9)
C23 C22 H22A 109.5
C21 C22 H22A 109.5
C23 C22 H22B 109.5
C21 C22 H22B 109.5
H22A C22 H22B 108.1
C22 C23 C24 111.9(9)
C22 C23 H23A 109.2
C24 C23 H23A 109.2
C22 C23 H23B 109.2
C24 C23 H23B 109.2
H23A C23 H23B 107.9
C23 C24 C19 111.0(9)
C23 C24 H24A 109.4
C19 C24 H24A 109.4
C23 C24 H24B 109.4
C19 C24 H24B 109.4
H24A C24 H24B 108
C30 C25 C26 110.8(9)
C30 C25 P1 113.4(7)
C26 C25 P1 112.3(7)
C30 C25 H25 106.6
C26 C25 H25 106.6
P1 C25 H25 106.6
C25 C26 C27 111.8(9)
C25 C26 H26A 109.3
C27 C26 H26A 109.3
C25 C26 H26B 109.3
C27 C26 H26B 109.3
H26A C26 H26B 107.9
C28 C27 C26 110.5(9)
C28 C27 H27A 109.5
C26 C27 H27A 109.5
C28 C27 H27B 109.5
C26 C27 H27B 109.5
H27A C27 H27B 108.1
C29 C28 C27 109.5(9)
C29 C28 H28A 109.8
C27 C28 H28A 109.8
C29 C28 H28B 109.8
C27 C28 H28B 109.8
H28A C28 H28B 108.2
C28 C29 C30 111.5(9)
C28 C29 H29A 109.3
C30 C29 H29A 109.3
C28 C29 H29B 109.3
C30 C29 H29B 109.3
H29A C29 H29B 108
C29 C30 C25 109.4(9)
C29 C30 H30A 109.8
C25 C30 H30A 109.8
C29 C30 H30B 109.8
C25 C30 H30B 109.8
H30A C30 H30B 108.2

loop_
_geom_bond_atom_site_label_1
_geom_bond_atom_site_label_2
_geom_bond_distance
Mo1 C1 1.978(12)
Mo1 C8 2.056(11)
Mo1 C10 2.317(11)
Mo1 C11 2.320(11)
Mo1 C9 2.350(10)
Mo1 C12 2.358(12)
Mo1 C13 2.358(12)
Mo1 P1 2.410(3)
Mo1 Mo2 2.9340(13)
Mo1 W1 3.1132(10)
Mo2 C2 1.988(12)
Mo2 C8 2.065(11)
Mo2 C14 2.293(12)
Mo2 C18 2.316(11)
Mo2 C15 2.329(11)
Mo2 C17 2.360(12)
Mo2 C16 2.383(11)
Mo2 P1 2.422(3)
Mo2 W1 3.0859(10)
W1 C5 2.023(12)
W1 C3 2.040(13)
W1 C4 2.045(14)
W1 C7 2.065(13)
W1 C6 2.066(12)
W1 C8 2.324(10)
P1 C19 1.884(11)
P1 C25 1.884(11)
O1 C1 1.162(14)
O2 C2 1.134(14)
O3 C3 1.172(15)
O4 C4 1.148(15)
O5 C5 1.145(15)
O6 C6 1.146(14)
O7 C7 1.125(15)
C8 H8 1.02(13)
C9 C13 1.402(16)
C9 C10 1.416(16)
C9 H9 0.93
C10 C11 1.413(17)
C10 H10 0.93
C11 C12 1.414(17)
C11 H11 0.93
C12 C13 1.381(18)
C12 H12 0.93
C13 H13 0.93
C14 C15 1.413(17)
C14 C18 1.451(16)
C14 H14 0.93
C15 C16 1.427(17)
C15 H15 0.93
C16 C17 1.403(17)
C16 H16 0.93
C17 C18 1.425(16)
C17 H17 0.93
C18 H18 0.93
C19 C24 1.535(15)
C19 C20 1.537(15)
C19 H19 0.98
C20 C21 1.533(16)
C20 H20A 0.97
C20 H20B 0.97
C21 C22 1.523(17)
C21 H21A 0.97
C21 H21B 0.97
C22 C23 1.509(16)
C22 H22A 0.97
C22 H22B 0.97
C23 C24 1.531(14)
C23 H23A 0.97
C23 H23B 0.97
C24 H24A 0.97
C24 H24B 0.97
C25 C30 1.538(15)
C25 C26 1.543(15)
C25 H25 0.98
C26 C27 1.544(16)
C26 H26A 0.97
C26 H26B 0.97
C27 C28 1.522(15)
C27 H27A 0.97
C27 H27B 0.97
C28 C29 1.507(16)
C28 H28A 0.97
C28 H28B 0.97
C29 C30 1.526(14)
C29 H29A 0.97
C29 H29B 0.97
C30 H30A 0.97
C30 H30B 0.97
